data_7000873
loop_
_publ_author_name
'Ehrhart, J\'er\^ome'
'Planeix, Jean-Marc'
'Kyritsakas-Gruber, Nathalie'
'Hosseini, Mir Wais'

_publ_section_title
;
 Synthesis and structural studies of metallamacrotricycles based on a
 metacyclophane in 1,3-alternate conformation bearing four imidazolyl
 units
;
_journal_issue 14
_journal_name_full 'Dalton Transactions'
_journal_page_first 2552
_journal_page_last 2557
_journal_paper_doi 10.1039/b816053h
_journal_year 2009
_chemical_formula_moiety 'C56 H64 Cl4 N8 Zn2'
_chemical_formula_sum 'C56 H64 Cl4 N8 Zn2'
_chemical_formula_weight 1121.69
_chemical_name_systematic
;
?
;
_space_group_IT_number 14
_symmetry_cell_setting monoclinic
_symmetry_space_group_name_Hall '-P 2ybc'
_symmetry_space_group_name_H-M 'P 1 21/c 1'
_atom_sites_solution_hydrogens geom
_atom_sites_solution_primary direct
_atom_sites_solution_secondary difmap
_audit_creation_method SHELXL-97
_cell_angle_alpha 90.00
_cell_angle_beta 101.144(4)
_cell_angle_gamma 90.00
_cell_formula_units_Z 4
_cell_length_a 22.797(2)
_cell_length_b 20.070(2)
_cell_length_c 15.0139(14)
_cell_measurement_reflns_used 6692
_cell_measurement_temperature 173(2)
_cell_measurement_theta_max 23.68
_cell_measurement_theta_min 2.22
_cell_volume 6739.9(11)
_computing_cell_refinement 'Bruker SMART'
_computing_data_collection 'Bruker SMART'
_computing_data_reduction 'Bruker SAINT'
_computing_molecular_graphics 'Bruker SHELXTL'
_computing_publication_material 'Bruker SHELXTL'
_computing_structure_refinement 'SHELXL-97 (Sheldrick, 1997)'
_computing_structure_solution 'SHELXS-97 (Sheldrick, 1990)'
_diffrn_ambient_temperature 173(2)
_diffrn_measured_fraction_theta_full 0.979
_diffrn_measured_fraction_theta_max 0.979
_diffrn_measurement_device_type 'CCD area detector'
_diffrn_measurement_method 'phi and omega scans'
_diffrn_radiation_monochromator graphite
_diffrn_radiation_source 'fine-focus sealed tube'
_diffrn_radiation_type MoK\a
_diffrn_radiation_wavelength 0.71073
_diffrn_reflns_av_R_equivalents 0.0000
_diffrn_reflns_av_sigmaI/netI 0.0709
_diffrn_reflns_limit_h_max 29
_diffrn_reflns_limit_h_min -29
_diffrn_reflns_limit_k_max 26
_diffrn_reflns_limit_k_min 0
_diffrn_reflns_limit_l_max 19
_diffrn_reflns_limit_l_min 0
_diffrn_reflns_number 98420
_diffrn_reflns_theta_full 27.56
_diffrn_reflns_theta_max 27.56
_diffrn_reflns_theta_min 2.22
_exptl_absorpt_coefficient_mu 0.906
_exptl_absorpt_correction_T_max 0.9229
_exptl_absorpt_correction_T_min 0.7985
_exptl_absorpt_correction_type multi-scan
_exptl_absorpt_process_details sadabs
_exptl_crystal_colour colorless
_exptl_crystal_density_diffrn 1.105
_exptl_crystal_density_meas ?
_exptl_crystal_density_method 'not measured'
_exptl_crystal_description prism
_exptl_crystal_F_000 2336
_exptl_crystal_size_max 0.26
_exptl_crystal_size_mid 0.12
_exptl_crystal_size_min 0.09
_refine_diff_density_max 1.433
_refine_diff_density_min -1.763
_refine_diff_density_rms 0.123
_refine_ls_extinction_method none
_refine_ls_goodness_of_fit_ref 1.103
_refine_ls_hydrogen_treatment constr
_refine_ls_matrix_type full
_refine_ls_number_parameters 631
_refine_ls_number_reflns 15279
_refine_ls_number_restraints 0
_refine_ls_restrained_S_all 1.103
_refine_ls_R_factor_all 0.1445
_refine_ls_R_factor_gt 0.0990
_refine_ls_shift/su_max 0.005
_refine_ls_shift/su_mean 0.000
_refine_ls_structure_factor_coef Fsqd
_refine_ls_weighting_details 'calc w=1/[\s^2^(Fo^2^)+(0.1198P)^2^+26.1214P] where P=(Fo^2^+2Fc^2^)/3'
_refine_ls_weighting_scheme calc
_refine_ls_wR_factor_gt 0.2666
_refine_ls_wR_factor_ref 0.2846
_reflns_number_gt 9176
_reflns_number_total 15289
_reflns_threshold_expression >2sigma(I)
_cod_data_source_file b816053h.txt
_cod_data_source_block 4-ZnCl2
_cod_depositor_comments
;
The following automatic conversions were performed:
'_symmetry_cell_setting' value 'Monoclinic' changed to 'monoclinic'
according to '/home/saulius/struct/CIF-dictionaries/cif_core.dic'
dictionary named 'cif_core.dic' version 2.4.1 from 2010-06-29.

Automatic conversion script
Id: cif_fix_enum 1527 2010-12-29 10:47:43Z saulius 

The following automatic conversions were performed:

'_exptl_crystal_density_meas' value 'none' was changed to '?' - the
value is perceived as not measured.

Automatic conversion script
Id: cif_fix_values 3008 2015-01-20 13:52:24Z robertas 
;
_cod_original_cell_volume 6739.7(12)
_cod_original_sg_symbol_H-M P2(1)/c
_cod_database_code 7000873

loop_
_symmetry_equiv_pos_as_xyz
'x, y, z'
'-x, y+1/2, -z+1/2'
'-x, -y, -z'
'x, -y-1/2, z-1/2'

loop_
_atom_site_label
_atom_site_type_symbol
_atom_site_fract_x
_atom_site_fract_y
_atom_site_fract_z
_atom_site_U_iso_or_equiv
_atom_site_adp_type
_atom_site_occupancy
_atom_site_symmetry_multiplicity
_atom_site_calc_flag
_atom_site_refinement_flags
_atom_site_disorder_assembly
_atom_site_disorder_group
Zn1 Zn 0.98512(3) 0.25801(4) 1.06352(5) 0.0363(2) Uani 1 1 d . . .
Cl1 Cl 1.05827(7) 0.32968(9) 1.11659(12) 0.0473(4) Uani 1 1 d . . .
Cl2 Cl 0.89394(8) 0.28993(14) 0.98898(13) 0.0684(6) Uani 1 1 d . . .
Zn2 Zn 0.56273(4) -0.15327(4) 0.60929(6) 0.0525(3) Uani 1 1 d . . .
Cl3 Cl 0.64366(9) -0.11831(10) 0.55733(14) 0.0585(5) Uani 1 1 d . . .
Cl4 Cl 0.49142(14) -0.21016(11) 0.5181(2) 0.1072(12) Uani 1 1 d . . .
C1 C 0.8696(3) -0.0384(3) 0.8173(4) 0.0290(12) Uani 1 1 d . . .
C2 C 0.9255(2) -0.0083(3) 0.8254(4) 0.0289(12) Uani 1 1 d . . .
C3 C 0.9296(3) 0.0566(3) 0.7906(4) 0.0286(12) Uani 1 1 d . . .
C4 C 0.8781(3) 0.0938(3) 0.7560(4) 0.0295(12) Uani 1 1 d . . .
C5 C 0.8217(3) 0.0640(3) 0.7528(4) 0.0281(12) Uani 1 1 d . . .
C6 C 0.8174(2) -0.0022(3) 0.7770(4) 0.0300(12) Uani 1 1 d . . .
C7 C 0.9827(3) -0.0433(3) 0.8715(5) 0.0402(15) Uani 1 1 d . . .
H7A H 0.9739 -0.0725 0.9197 0.060 Uiso 1 1 calc R . .
H7B H 1.0125 -0.0101 0.8979 0.060 Uiso 1 1 calc R . .
H7C H 0.9983 -0.0700 0.8267 0.060 Uiso 1 1 calc R . .
C8 C 0.9900(3) 0.0851(3) 0.7846(4) 0.0333(13) Uani 1 1 d . . .
H8A H 1.0192 0.0482 0.7885 0.040 Uiso 1 1 calc R . .
H8B H 0.9873 0.1068 0.7247 0.040 Uiso 1 1 calc R . .
N1 N 1.0122(2) 0.1340(2) 0.8561(3) 0.0285(10) Uani 1 1 d . . .
C9 C 0.9838(2) 0.1550(3) 0.9205(4) 0.0322(13) Uani 1 1 d . . .
H9 H 0.9454 0.1399 0.9273 0.039 Uiso 1 1 calc R . .
N2 N 1.0161(2) 0.1998(3) 0.9739(3) 0.0357(11) Uani 1 1 d . . .
C10 C 1.0677(2) 0.2068(3) 0.9398(4) 0.0324(13) Uani 1 1 d . . .
H10 H 1.1002 0.2351 0.9644 0.039 Uiso 1 1 calc R . .
C11 C 1.0650(2) 0.1672(3) 0.8657(4) 0.0284(12) Uani 1 1 d . . .
H11 H 1.0941 0.1635 0.8283 0.034 Uiso 1 1 calc R . .
C12 C 0.8827(3) 0.1637(3) 0.7237(5) 0.0392(15) Uani 1 1 d . . .
H12A H 0.8587 0.1685 0.6625 0.059 Uiso 1 1 calc R . .
H12B H 0.9246 0.1740 0.7226 0.059 Uiso 1 1 calc R . .
H12C H 0.8679 0.1945 0.7650 0.059 Uiso 1 1 calc R . .
C13 C 0.7563(3) -0.0374(3) 0.7586(5) 0.0381(14) Uani 1 1 d . . .
H13A H 0.7386 -0.0353 0.8131 0.057 Uiso 1 1 calc R . .
H13B H 0.7616 -0.0841 0.7428 0.057 Uiso 1 1 calc R . .
H13C H 0.7297 -0.0153 0.7082 0.057 Uiso 1 1 calc R . .
C14 C 0.7659(3) 0.1038(3) 0.7124(4) 0.0359(14) Uani 1 1 d . . .
H14A H 0.7791 0.1496 0.7021 0.043 Uiso 1 1 calc R . .
H14B H 0.7499 0.0845 0.6519 0.043 Uiso 1 1 calc R . .
C15 C 0.7141(2) 0.1098(3) 0.7612(4) 0.0315(13) Uani 1 1 d . . .
C16 C 0.6555(3) 0.1056(3) 0.7095(4) 0.0363(14) Uani 1 1 d . . .
C17 C 0.6064(3) 0.1100(3) 0.7547(5) 0.0387(15) Uani 1 1 d . . .
C18 C 0.6144(3) 0.1155(3) 0.8494(5) 0.0433(16) Uani 1 1 d . . .
C19 C 0.6734(3) 0.1249(3) 0.8983(5) 0.0377(14) Uani 1 1 d . . .
C20 C 0.7214(3) 0.1234(3) 0.8553(5) 0.0405(16) Uani 1 1 d . . .
C21 C 0.6442(3) 0.0969(4) 0.6097(4) 0.0506(18) Uani 1 1 d . . .
H21A H 0.6010 0.0960 0.5861 0.076 Uiso 1 1 calc R . .
H21B H 0.6621 0.0549 0.5948 0.076 Uiso 1 1 calc R . .
H21C H 0.6621 0.1341 0.5821 0.076 Uiso 1 1 calc R . .
C22 C 0.5431(3) 0.1082(3) 0.6977(5) 0.0430(16) Uani 1 1 d . . .
H22A H 0.5148 0.1266 0.7339 0.052 Uiso 1 1 calc R . .
H22B H 0.5414 0.1369 0.6437 0.052 Uiso 1 1 calc R . .
N3 N 0.5241(2) 0.0400(3) 0.6680(4) 0.0358(12) Uani 1 1 d . . .
C23 C 0.5553(3) -0.0162(3) 0.6797(5) 0.0401(15) Uani 1 1 d . . .
H23 H 0.5950 -0.0190 0.7136 0.048 Uiso 1 1 calc R . .
N4 N 0.5256(2) -0.0673(3) 0.6397(4) 0.0450(14) Uani 1 1 d . . .
C24 C 0.4715(3) -0.0415(4) 0.6016(5) 0.0495(18) Uani 1 1 d . . .
H24 H 0.4392 -0.0668 0.5690 0.059 Uiso 1 1 calc R . .
C25 C 0.4695(3) 0.0235(4) 0.6156(5) 0.0464(17) Uani 1 1 d . . .
H25 H 0.4371 0.0527 0.5940 0.056 Uiso 1 1 calc R . .
C26 C 0.5617(3) 0.1157(4) 0.8966(5) 0.0538(19) Uani 1 1 d . . .
H26A H 0.5721 0.0913 0.9540 0.081 Uiso 1 1 calc R . .
H26B H 0.5275 0.0942 0.8577 0.081 Uiso 1 1 calc R . .
H26C H 0.5513 0.1617 0.9087 0.081 Uiso 1 1 calc R . .
C27 C 0.7848(3) 0.1417(3) 0.9060(5) 0.0412(15) Uani 1 1 d . . .
H27A H 0.7826 0.1801 0.9455 0.062 Uiso 1 1 calc R . .
H27B H 0.8099 0.1529 0.8619 0.062 Uiso 1 1 calc R . .
H27C H 0.8023 0.1037 0.9428 0.062 Uiso 1 1 calc R . .
C28 C 0.6827(3) 0.1426(3) 0.9984(5) 0.0469(17) Uani 1 1 d . . .
H28A H 0.6434 0.1394 1.0169 0.056 Uiso 1 1 calc R . .
H28B H 0.6951 0.1899 1.0047 0.056 Uiso 1 1 calc R . .
C29 C 0.7277(3) 0.1021(3) 1.0667(5) 0.0358(14) Uani 1 1 d . . .
C30 C 0.7652(3) 0.1370(3) 1.1395(5) 0.0408(15) Uani 1 1 d . . .
C31 C 0.8073(3) 0.1010(3) 1.2009(5) 0.0409(15) Uani 1 1 d . . .
C32 C 0.8124(3) 0.0321(3) 1.1929(4) 0.0338(13) Uani 1 1 d . . .
C33 C 0.7721(2) -0.0036(3) 1.1264(4) 0.0316(13) Uani 1 1 d . . .
C34 C 0.7292(3) 0.0324(3) 1.0648(4) 0.0373(14) Uani 1 1 d . . .
C35 C 0.7597(3) 0.2118(4) 1.1458(6) 0.060(2) Uani 1 1 d . . .
H35A H 0.7914 0.2288 1.1939 0.090 Uiso 1 1 calc R . .
H35B H 0.7206 0.2231 1.1599 0.090 Uiso 1 1 calc R . .
H35C H 0.7634 0.2320 1.0877 0.090 Uiso 1 1 calc R . .
C36 C 0.8490(3) 0.1364(4) 1.2788(5) 0.0483(18) Uani 1 1 d . . .
H36A H 0.8283 0.1754 1.2986 0.058 Uiso 1 1 calc R . .
H36B H 0.8595 0.1056 1.3310 0.058 Uiso 1 1 calc R . .
N5 N 0.9048(2) 0.1587(3) 1.2488(4) 0.0372(12) Uani 1 1 d . . .
C37 C 0.9097(3) 0.1807(3) 1.1662(5) 0.0365(14) Uani 1 1 d . . .
H37 H 0.8780 0.1802 1.1148 0.044 Uiso 1 1 calc R . .
N6 N 0.9640(2) 0.2030(3) 1.1653(4) 0.0346(11) Uani 1 1 d . . .
C38 C 0.9953(3) 0.1951(3) 1.2524(5) 0.0389(15) Uani 1 1 d . . .
H38 H 1.0361 0.2067 1.2730 0.047 Uiso 1 1 calc R . .
C39 C 0.9592(3) 0.1684(3) 1.3044(5) 0.0398(15) Uani 1 1 d . . .
H39 H 0.9695 0.1583 1.3673 0.048 Uiso 1 1 calc R . .
C40 C 0.8619(3) -0.0054(4) 1.2593(5) 0.0462(16) Uani 1 1 d . . .
H40A H 0.8472 -0.0169 1.3146 0.069 Uiso 1 1 calc R . .
H40B H 0.8973 0.0232 1.2750 0.069 Uiso 1 1 calc R . .
H40C H 0.8726 -0.0463 1.2304 0.069 Uiso 1 1 calc R . .
C41 C 0.6823(3) -0.0062(3) 0.9985(5) 0.0441(16) Uani 1 1 d . . .
H41A H 0.6479 0.0226 0.9766 0.066 Uiso 1 1 calc R . .
H41B H 0.6694 -0.0451 1.0292 0.066 Uiso 1 1 calc R . .
H41C H 0.6996 -0.0211 0.9469 0.066 Uiso 1 1 calc R . .
C42 C 0.7726(3) -0.0783(3) 1.1224(4) 0.0363(14) Uani 1 1 d . . .
H42A H 0.7362 -0.0939 1.1428 0.044 Uiso 1 1 calc R . .
H42B H 0.8071 -0.0935 1.1685 0.044 Uiso 1 1 calc R . .
C43 C 0.7755(3) -0.1155(3) 1.0349(4) 0.0313(12) Uani 1 1 d . . .
C44 C 0.7379(3) -0.1698(3) 1.0092(4) 0.0328(13) Uani 1 1 d . . .
C45 C 0.7436(3) -0.2069(3) 0.9317(4) 0.0376(14) Uani 1 1 d . . .
C46 C 0.7854(3) -0.1890(3) 0.8779(4) 0.0340(14) Uani 1 1 d . . .
C47 C 0.8206(2) -0.1311(3) 0.9025(4) 0.0299(12) Uani 1 1 d . . .
C48 C 0.8181(2) -0.0977(3) 0.9820(4) 0.0294(12) Uani 1 1 d . . .
C49 C 0.6919(3) -0.1919(4) 1.0630(5) 0.0531(19) Uani 1 1 d . . .
H49A H 0.6548 -0.1668 1.0429 0.080 Uiso 1 1 calc R . .
H49B H 0.7069 -0.1835 1.1277 0.080 Uiso 1 1 calc R . .
H49C H 0.6840 -0.2396 1.0533 0.080 Uiso 1 1 calc R . .
C50 C 0.7046(3) -0.2680(3) 0.9046(5) 0.0431(16) Uani 1 1 d . . .
H50A H 0.7286 -0.3028 0.8817 0.052 Uiso 1 1 calc R . .
H50B H 0.6914 -0.2859 0.9589 0.052 Uiso 1 1 calc R . .
N7 N 0.6530(2) -0.2533(3) 0.8361(4) 0.0404(13) Uani 1 1 d . . .
C51 C 0.6438(3) -0.2066(3) 0.7743(4) 0.0375(14) Uani 1 1 d . . .
H51 H 0.6723 -0.1727 0.7703 0.045 Uiso 1 1 calc R . .
N8 N 0.5931(3) -0.2102(3) 0.7193(5) 0.0580(18) Uani 1 1 d . . .
C52 C 0.5603(4) -0.2554(3) 0.7623(5) 0.051 Uani 1 1 d . . .
H52 H 0.5190 -0.2655 0.7436 0.061 Uiso 1 1 calc R . .
C53 C 0.5988(3) -0.2832(4) 0.8373(5) 0.051 Uani 1 1 d . . .
H53 H 0.5896 -0.3151 0.8793 0.061 Uiso 1 1 calc R . .
C54 C 0.7934(3) -0.2300(3) 0.7948(5) 0.0474(17) Uani 1 1 d . . .
H54A H 0.8350 -0.2448 0.8022 0.071 Uiso 1 1 calc R . .
H54B H 0.7832 -0.2025 0.7400 0.071 Uiso 1 1 calc R . .
H54C H 0.7670 -0.2690 0.7890 0.071 Uiso 1 1 calc R . .
C55 C 0.8621(3) -0.0428(3) 1.0137(4) 0.0344(13) Uani 1 1 d . . .
H55A H 0.8505 -0.0027 0.9775 0.052 Uiso 1 1 calc R . .
H55B H 0.9021 -0.0568 1.0066 0.052 Uiso 1 1 calc R . .
H55C H 0.8624 -0.0332 1.0778 0.052 Uiso 1 1 calc R . .
C56 C 0.8649(3) -0.1117(3) 0.8413(4) 0.0335(13) Uani 1 1 d . . .
H56A H 0.9052 -0.1270 0.8715 0.040 Uiso 1 1 calc R . .
H56B H 0.8540 -0.1370 0.7839 0.040 Uiso 1 1 calc R . .

loop_
_atom_site_aniso_label
_atom_site_aniso_U_11
_atom_site_aniso_U_22
_atom_site_aniso_U_33
_atom_site_aniso_U_23
_atom_site_aniso_U_13
_atom_site_aniso_U_12
Zn1 0.0282(3) 0.0447(4) 0.0366(4) -0.0084(3) 0.0079(3) 0.0002(3)
Cl1 0.0424(9) 0.0496(10) 0.0537(10) -0.0107(8) 0.0190(8) -0.0142(7)
Cl2 0.0386(9) 0.125(2) 0.0423(10) 0.0132(11) 0.0089(8) 0.0248(11)
Zn2 0.0597(5) 0.0337(4) 0.0513(5) -0.0022(4) -0.0208(4) -0.0007(4)
Cl3 0.0588(11) 0.0524(11) 0.0608(12) -0.0134(9) 0.0029(9) 0.0196(9)
Cl4 0.130(2) 0.0507(13) 0.1015(19) 0.0075(12) -0.0763(18) -0.0277(14)
C1 0.032(3) 0.026(3) 0.030(3) -0.005(2) 0.006(2) -0.003(2)
C2 0.028(3) 0.028(3) 0.030(3) -0.011(2) 0.002(2) 0.005(2)
C3 0.031(3) 0.032(3) 0.025(3) -0.011(2) 0.009(2) 0.000(2)
C4 0.034(3) 0.024(3) 0.030(3) -0.002(2) 0.007(2) 0.002(2)
C5 0.033(3) 0.023(3) 0.028(3) -0.004(2) 0.006(2) 0.003(2)
C6 0.029(3) 0.026(3) 0.034(3) -0.003(2) 0.003(2) 0.001(2)
C7 0.021(3) 0.041(4) 0.054(4) -0.002(3) -0.004(3) 0.008(3)
C8 0.026(3) 0.039(3) 0.038(3) -0.011(3) 0.014(2) -0.004(2)
N1 0.024(2) 0.030(2) 0.030(3) 0.001(2) 0.0023(19) -0.0020(19)
C9 0.021(3) 0.040(3) 0.036(3) -0.002(3) 0.008(2) 0.000(2)
N2 0.026(2) 0.047(3) 0.035(3) -0.005(2) 0.007(2) -0.002(2)
C10 0.023(3) 0.035(3) 0.038(3) 0.000(3) 0.003(2) -0.001(2)
C11 0.023(3) 0.031(3) 0.032(3) -0.001(2) 0.009(2) 0.003(2)
C12 0.039(3) 0.029(3) 0.046(4) 0.008(3) 0.001(3) -0.003(3)
C13 0.029(3) 0.030(3) 0.050(4) 0.000(3) -0.004(3) -0.001(2)
C14 0.035(3) 0.034(3) 0.035(3) 0.000(3) -0.001(3) 0.010(3)
C15 0.023(3) 0.023(3) 0.043(3) -0.003(2) -0.005(2) 0.005(2)
C16 0.028(3) 0.035(3) 0.041(4) -0.005(3) -0.007(3) 0.011(2)
C17 0.027(3) 0.031(3) 0.051(4) -0.010(3) -0.010(3) 0.011(2)
C18 0.027(3) 0.038(4) 0.062(4) -0.008(3) 0.001(3) 0.015(3)
C19 0.029(3) 0.032(3) 0.046(4) -0.009(3) -0.009(3) 0.003(2)
C20 0.031(3) 0.024(3) 0.058(4) -0.005(3) -0.013(3) 0.007(2)
C21 0.039(4) 0.075(5) 0.031(3) 0.007(3) -0.010(3) 0.010(3)
C22 0.026(3) 0.039(4) 0.058(4) -0.013(3) -0.008(3) 0.015(3)
N3 0.025(2) 0.044(3) 0.036(3) -0.005(2) -0.001(2) 0.010(2)
C23 0.023(3) 0.050(4) 0.044(4) 0.000(3) -0.002(3) 0.007(3)
N4 0.025(3) 0.053(3) 0.051(3) 0.004(3) -0.007(2) -0.004(2)
C24 0.027(3) 0.063(5) 0.050(4) 0.002(3) -0.014(3) -0.010(3)
C25 0.023(3) 0.063(5) 0.049(4) -0.007(3) -0.003(3) 0.002(3)
C26 0.032(3) 0.065(5) 0.063(5) -0.010(4) 0.006(3) 0.016(3)
C27 0.030(3) 0.041(4) 0.048(4) -0.006(3) -0.005(3) -0.006(3)
C28 0.040(4) 0.038(4) 0.060(5) -0.017(3) 0.001(3) 0.006(3)
C29 0.026(3) 0.034(3) 0.048(4) -0.012(3) 0.009(3) -0.002(2)
C30 0.029(3) 0.038(3) 0.056(4) -0.015(3) 0.012(3) -0.011(3)
C31 0.029(3) 0.042(4) 0.052(4) -0.016(3) 0.009(3) -0.013(3)
C32 0.026(3) 0.038(3) 0.039(3) -0.012(3) 0.009(2) -0.007(2)
C33 0.021(3) 0.033(3) 0.041(3) -0.008(3) 0.008(2) -0.005(2)
C34 0.034(3) 0.038(3) 0.040(4) -0.007(3) 0.008(3) -0.009(3)
C35 0.041(4) 0.050(4) 0.083(6) -0.028(4) 0.001(4) -0.005(3)
C36 0.025(3) 0.054(4) 0.069(5) -0.027(4) 0.018(3) -0.013(3)
N5 0.024(2) 0.040(3) 0.048(3) -0.019(2) 0.006(2) -0.010(2)
C37 0.023(3) 0.039(3) 0.046(4) -0.014(3) 0.003(3) 0.000(2)
N6 0.025(2) 0.034(3) 0.046(3) -0.012(2) 0.011(2) -0.001(2)
C38 0.025(3) 0.048(4) 0.045(4) -0.016(3) 0.010(3) -0.003(3)
C39 0.025(3) 0.049(4) 0.044(4) -0.017(3) 0.005(3) -0.005(3)
C40 0.039(4) 0.053(4) 0.044(4) -0.009(3) 0.003(3) -0.012(3)
C41 0.031(3) 0.046(4) 0.049(4) -0.011(3) -0.008(3) 0.000(3)
C42 0.036(3) 0.032(3) 0.039(3) -0.005(3) 0.001(3) -0.012(3)
C43 0.027(3) 0.027(3) 0.036(3) 0.001(2) -0.005(2) -0.005(2)
C44 0.031(3) 0.023(3) 0.039(3) 0.002(2) -0.005(3) -0.003(2)
C45 0.032(3) 0.028(3) 0.045(4) 0.001(3) -0.013(3) -0.002(2)
C46 0.035(3) 0.021(3) 0.040(3) -0.001(2) -0.010(3) -0.003(2)
C47 0.027(3) 0.019(3) 0.039(3) 0.000(2) -0.007(2) -0.002(2)
C48 0.021(3) 0.028(3) 0.037(3) 0.003(2) 0.000(2) -0.001(2)
C49 0.059(5) 0.045(4) 0.059(5) -0.005(3) 0.021(4) -0.029(4)
C50 0.050(4) 0.032(3) 0.043(4) 0.004(3) -0.004(3) -0.005(3)
N7 0.039(3) 0.045(3) 0.034(3) 0.006(2) -0.002(2) -0.016(2)
C51 0.036(3) 0.033(3) 0.040(4) 0.000(3) -0.002(3) -0.003(3)
N8 0.053(4) 0.037(3) 0.068(4) 0.012(3) -0.028(3) -0.025(3)
C52 0.062 0.035 0.051 0.000 0.000 0.000
C53 0.062 0.035 0.051 0.000 0.000 0.000
C54 0.049(4) 0.027(3) 0.061(5) -0.012(3) -0.003(3) 0.001(3)
C55 0.030(3) 0.031(3) 0.039(3) -0.004(3) -0.002(3) -0.007(2)
C56 0.034(3) 0.026(3) 0.039(3) -0.004(2) 0.001(3) -0.004(2)

loop_
_atom_type_symbol
_atom_type_description
_atom_type_scat_dispersion_real
_atom_type_scat_dispersion_imag
_atom_type_scat_source
C C 0.0033 0.0016 'International Tables Vol C Tables 4.2.6.8 and 6.1.1.4'
H H 0.0000 0.0000 'International Tables Vol C Tables 4.2.6.8 and 6.1.1.4'
N N 0.0061 0.0033 'International Tables Vol C Tables 4.2.6.8 and 6.1.1.4'
Cl Cl 0.1484 0.1585 'International Tables Vol C Tables 4.2.6.8 and 6.1.1.4'
Zn Zn 0.2839 1.4301 'International Tables Vol C Tables 4.2.6.8 and 6.1.1.4'

loop_
_geom_angle_atom_site_label_1
_geom_angle_atom_site_label_2
_geom_angle_atom_site_label_3
_geom_angle
_geom_angle_site_symmetry_1
_geom_angle_site_symmetry_3
_geom_angle_publ_flag
N2 Zn1 N6 110.8(2) . . ?
N2 Zn1 Cl1 106.21(15) . . ?
N6 Zn1 Cl1 110.76(15) . . ?
N2 Zn1 Cl2 104.00(16) . . ?
N6 Zn1 Cl2 101.48(15) . . ?
Cl1 Zn1 Cl2 123.24(9) . . ?
N4 Zn2 N8 113.1(3) . . ?
N4 Zn2 Cl4 106.86(17) . . ?
N8 Zn2 Cl4 107.91(16) . . ?
N4 Zn2 Cl3 102.73(17) . . ?
N8 Zn2 Cl3 106.6(2) . . ?
Cl4 Zn2 Cl3 119.79(12) . . ?
C2 C1 C6 119.3(5) . . ?
C2 C1 C56 120.2(5) . . ?
C6 C1 C56 120.2(5) . . ?
C1 C2 C3 119.5(5) . . ?
C1 C2 C7 121.7(5) . . ?
C3 C2 C7 118.8(5) . . ?
C4 C3 C2 121.1(5) . . ?
C4 C3 C8 118.9(5) . . ?
C2 C3 C8 119.8(5) . . ?
C3 C4 C5 118.6(5) . . ?
C3 C4 C12 120.8(5) . . ?
C5 C4 C12 120.5(5) . . ?
C6 C5 C4 120.5(5) . . ?
C6 C5 C14 120.7(5) . . ?
C4 C5 C14 118.4(5) . . ?
C5 C6 C1 120.3(5) . . ?
C5 C6 C13 120.0(5) . . ?
C1 C6 C13 119.6(5) . . ?
C2 C7 H7A 109.5 . . ?
C2 C7 H7B 109.5 . . ?
H7A C7 H7B 109.5 . . ?
C2 C7 H7C 109.5 . . ?
H7A C7 H7C 109.5 . . ?
H7B C7 H7C 109.5 . . ?
N1 C8 C3 113.5(5) . . ?
N1 C8 H8A 108.9 . . ?
C3 C8 H8A 108.9 . . ?
N1 C8 H8B 108.9 . . ?
C3 C8 H8B 108.9 . . ?
H8A C8 H8B 107.7 . . ?
C9 N1 C11 108.2(5) . . ?
C9 N1 C8 126.5(5) . . ?
C11 N1 C8 125.3(5) . . ?
N2 C9 N1 111.2(5) . . ?
N2 C9 H9 124.4 . . ?
N1 C9 H9 124.4 . . ?
C9 N2 C10 105.0(5) . . ?
C9 N2 Zn1 124.9(4) . . ?
C10 N2 Zn1 128.6(4) . . ?
C11 C10 N2 109.7(5) . . ?
C11 C10 H10 125.1 . . ?
N2 C10 H10 125.1 . . ?
C10 C11 N1 105.8(5) . . ?
C10 C11 H11 127.1 . . ?
N1 C11 H11 127.1 . . ?
C4 C12 H12A 109.5 . . ?
C4 C12 H12B 109.5 . . ?
H12A C12 H12B 109.5 . . ?
C4 C12 H12C 109.5 . . ?
H12A C12 H12C 109.5 . . ?
H12B C12 H12C 109.5 . . ?
C6 C13 H13A 109.5 . . ?
C6 C13 H13B 109.5 . . ?
H13A C13 H13B 109.5 . . ?
C6 C13 H13C 109.5 . . ?
H13A C13 H13C 109.5 . . ?
H13B C13 H13C 109.5 . . ?
C15 C14 C5 121.3(5) . . ?
C15 C14 H14A 107.0 . . ?
C5 C14 H14A 107.0 . . ?
C15 C14 H14B 107.0 . . ?
C5 C14 H14B 107.0 . . ?
H14A C14 H14B 106.8 . . ?
C16 C15 C20 118.3(6) . . ?
C16 C15 C14 118.4(6) . . ?
C20 C15 C14 123.2(5) . . ?
C15 C16 C17 118.9(6) . . ?
C15 C16 C21 121.5(6) . . ?
C17 C16 C21 119.6(5) . . ?
C18 C17 C16 122.0(5) . . ?
C18 C17 C22 119.4(6) . . ?
C16 C17 C22 118.5(6) . . ?
C17 C18 C19 117.4(6) . . ?
C17 C18 C26 121.2(6) . . ?
C19 C18 C26 121.3(7) . . ?
C20 C19 C18 121.1(6) . . ?
C20 C19 C28 120.0(5) . . ?
C18 C19 C28 118.8(6) . . ?
C19 C20 C15 121.5(5) . . ?
C19 C20 C27 121.2(6) . . ?
C15 C20 C27 117.1(6) . . ?
C16 C21 H21A 109.5 . . ?
C16 C21 H21B 109.5 . . ?
H21A C21 H21B 109.5 . . ?
C16 C21 H21C 109.5 . . ?
H21A C21 H21C 109.5 . . ?
H21B C21 H21C 109.5 . . ?
N3 C22 C17 112.4(5) . . ?
N3 C22 H22A 109.1 . . ?
C17 C22 H22A 109.1 . . ?
N3 C22 H22B 109.1 . . ?
C17 C22 H22B 109.1 . . ?
H22A C22 H22B 107.9 . . ?
C23 N3 C25 105.9(6) . . ?
C23 N3 C22 128.9(5) . . ?
C25 N3 C22 125.1(5) . . ?
N4 C23 N3 112.9(5) . . ?
N4 C23 H23 123.6 . . ?
N3 C23 H23 123.6 . . ?
C23 N4 C24 103.9(6) . . ?
C23 N4 Zn2 125.0(4) . . ?
C24 N4 Zn2 128.3(5) . . ?
C25 C24 N4 111.5(6) . . ?
C25 C24 H24 124.3 . . ?
N4 C24 H24 124.3 . . ?
C24 C25 N3 105.8(6) . . ?
C24 C25 H25 127.1 . . ?
N3 C25 H25 127.1 . . ?
C18 C26 H26A 109.5 . . ?
C18 C26 H26B 109.5 . . ?
H26A C26 H26B 109.5 . . ?
C18 C26 H26C 109.5 . . ?
H26A C26 H26C 109.5 . . ?
H26B C26 H26C 109.5 . . ?
C20 C27 H27A 109.5 . . ?
C20 C27 H27B 109.5 . . ?
H27A C27 H27B 109.5 . . ?
C20 C27 H27C 109.5 . . ?
H27A C27 H27C 109.5 . . ?
H27B C27 H27C 109.5 . . ?
C19 C28 C29 118.9(5) . . ?
C19 C28 H28A 107.6 . . ?
C29 C28 H28A 107.6 . . ?
C19 C28 H28B 107.6 . . ?
C29 C28 H28B 107.6 . . ?
H28A C28 H28B 107.0 . . ?
C34 C29 C30 119.4(6) . . ?
C34 C29 C28 122.1(5) . . ?
C30 C29 C28 118.3(6) . . ?
C31 C30 C29 118.9(6) . . ?
C31 C30 C35 121.8(6) . . ?
C29 C30 C35 119.3(6) . . ?
C32 C31 C30 121.0(6) . . ?
C32 C31 C36 118.4(6) . . ?
C30 C31 C36 120.7(6) . . ?
C31 C32 C33 120.5(6) . . ?
C31 C32 C40 119.3(5) . . ?
C33 C32 C40 120.1(5) . . ?
C34 C33 C32 118.6(6) . . ?
C34 C33 C42 119.6(5) . . ?
C32 C33 C42 121.7(5) . . ?
C29 C34 C33 121.0(5) . . ?
C29 C34 C41 120.3(6) . . ?
C33 C34 C41 118.7(6) . . ?
C30 C35 H35A 109.5 . . ?
C30 C35 H35B 109.5 . . ?
H35A C35 H35B 109.5 . . ?
C30 C35 H35C 109.5 . . ?
H35A C35 H35C 109.5 . . ?
H35B C35 H35C 109.5 . . ?
N5 C36 C31 110.3(6) . . ?
N5 C36 H36A 109.6 . . ?
C31 C36 H36A 109.6 . . ?
N5 C36 H36B 109.6 . . ?
C31 C36 H36B 109.6 . . ?
H36A C36 H36B 108.1 . . ?
C37 N5 C39 106.8(5) . . ?
C37 N5 C36 127.2(6) . . ?
C39 N5 C36 125.5(6) . . ?
N6 C37 N5 111.6(6) . . ?
N6 C37 H37 124.2 . . ?
N5 C37 H37 124.2 . . ?
C37 N6 C38 105.5(5) . . ?
C37 N6 Zn1 123.8(5) . . ?
C38 N6 Zn1 128.9(4) . . ?
C39 C38 N6 109.4(5) . . ?
C39 C38 H38 125.3 . . ?
N6 C38 H38 125.3 . . ?
C38 C39 N5 106.6(6) . . ?
C38 C39 H39 126.7 . . ?
N5 C39 H39 126.7 . . ?
C32 C40 H40A 109.5 . . ?
C32 C40 H40B 109.5 . . ?
H40A C40 H40B 109.5 . . ?
C32 C40 H40C 109.5 . . ?
H40A C40 H40C 109.5 . . ?
H40B C40 H40C 109.5 . . ?
C34 C41 H41A 109.5 . . ?
C34 C41 H41B 109.5 . . ?
H41A C41 H41B 109.5 . . ?
C34 C41 H41C 109.5 . . ?
H41A C41 H41C 109.5 . . ?
H41B C41 H41C 109.5 . . ?
C33 C42 C43 121.7(5) . . ?
C33 C42 H42A 106.9 . . ?
C43 C42 H42A 106.9 . . ?
C33 C42 H42B 106.9 . . ?
C43 C42 H42B 106.9 . . ?
H42A C42 H42B 106.7 . . ?
C44 C43 C48 119.6(6) . . ?
C44 C43 C42 119.7(5) . . ?
C48 C43 C42 120.6(5) . . ?
C43 C44 C45 119.5(6) . . ?
C43 C44 C49 122.3(6) . . ?
C45 C44 C49 118.1(5) . . ?
C44 C45 C46 121.2(5) . . ?
C44 C45 C50 120.3(6) . . ?
C46 C45 C50 118.5(6) . . ?
C45 C46 C47 118.1(6) . . ?
C45 C46 C54 121.9(5) . . ?
C47 C46 C54 120.1(6) . . ?
C48 C47 C46 120.5(6) . . ?
C48 C47 C56 122.3(5) . . ?
C46 C47 C56 117.0(5) . . ?
C47 C48 C43 120.7(5) . . ?
C47 C48 C55 119.6(5) . . ?
C43 C48 C55 119.7(5) . . ?
C44 C49 H49A 109.5 . . ?
C44 C49 H49B 109.5 . . ?
H49A C49 H49B 109.5 . . ?
C44 C49 H49C 109.5 . . ?
H49A C49 H49C 109.5 . . ?
H49B C49 H49C 109.5 . . ?
N7 C50 C45 112.5(5) . . ?
N7 C50 H50A 109.1 . . ?
C45 C50 H50A 109.1 . . ?
N7 C50 H50B 109.1 . . ?
C45 C50 H50B 109.1 . . ?
H50A C50 H50B 107.8 . . ?
C51 N7 C53 107.5(6) . . ?
C51 N7 C50 130.7(5) . . ?
C53 N7 C50 121.0(6) . . ?
N8 C51 N7 114.7(6) . . ?
N8 C51 H51 122.7 . . ?
N7 C51 H51 122.7 . . ?
C51 N8 C52 103.4(6) . . ?
C51 N8 Zn2 128.2(5) . . ?
C52 N8 Zn2 127.6(5) . . ?
C53 C52 N8 108.5(7) . . ?
C53 C52 H52 125.7 . . ?
N8 C52 H52 125.7 . . ?
N7 C53 C52 103.9(7) . . ?
N7 C53 H53 128.0 . . ?
C52 C53 H53 128.0 . . ?
C46 C54 H54A 109.5 . . ?
C46 C54 H54B 109.5 . . ?
H54A C54 H54B 109.5 . . ?
C46 C54 H54C 109.5 . . ?
H54A C54 H54C 109.5 . . ?
H54B C54 H54C 109.5 . . ?
C48 C55 H55A 109.5 . . ?
C48 C55 H55B 109.5 . . ?
H55A C55 H55B 109.5 . . ?
C48 C55 H55C 109.5 . . ?
H55A C55 H55C 109.5 . . ?
H55B C55 H55C 109.5 . . ?
C1 C56 C47 118.0(5) . . ?
C1 C56 H56A 107.8 . . ?
C47 C56 H56A 107.8 . . ?
C1 C56 H56B 107.8 . . ?
C47 C56 H56B 107.8 . . ?
H56A C56 H56B 107.2 . . ?

loop_
_geom_bond_atom_site_label_1
_geom_bond_atom_site_label_2
_geom_bond_distance
_geom_bond_site_symmetry_2
_geom_bond_publ_flag
Zn1 N2 2.010(5) . ?
Zn1 N6 2.018(5) . ?
Zn1 Cl1 2.2296(18) . ?
Zn1 Cl2 2.2547(19) . ?
Zn2 N4 2.013(6) . ?
Zn2 N8 2.017(6) . ?
Zn2 Cl4 2.227(2) . ?
Zn2 Cl3 2.250(2) . ?
C1 C2 1.395(8) . ?
C1 C6 1.426(8) . ?
C1 C56 1.523(8) . ?
C2 C3 1.413(8) . ?
C2 C7 1.524(8) . ?
C3 C4 1.403(8) . ?
C3 C8 1.510(8) . ?
C4 C5 1.411(8) . ?
C4 C12 1.495(8) . ?
C5 C6 1.385(8) . ?
C5 C14 1.525(8) . ?
C6 C13 1.539(8) . ?
C7 H7A 0.9800 . ?
C7 H7B 0.9800 . ?
C7 H7C 0.9800 . ?
C8 N1 1.469(7) . ?
C8 H8A 0.9900 . ?
C8 H8B 0.9900 . ?
N1 C9 1.331(7) . ?
N1 C11 1.360(7) . ?
C9 N2 1.328(8) . ?
C9 H9 0.9500 . ?
N2 C10 1.378(7) . ?
C10 C11 1.359(8) . ?
C10 H10 0.9500 . ?
C11 H11 0.9500 . ?
C12 H12A 0.9800 . ?
C12 H12B 0.9800 . ?
C12 H12C 0.9800 . ?
C13 H13A 0.9800 . ?
C13 H13B 0.9800 . ?
C13 H13C 0.9800 . ?
C14 C15 1.509(9) . ?
C14 H14A 0.9900 . ?
C14 H14B 0.9900 . ?
C15 C16 1.413(8) . ?
C15 C20 1.417(9) . ?
C16 C17 1.418(9) . ?
C16 C21 1.482(9) . ?
C17 C18 1.402(10) . ?
C17 C22 1.531(8) . ?
C18 C19 1.416(8) . ?
C18 C26 1.509(10) . ?
C19 C20 1.374(10) . ?
C19 C28 1.519(9) . ?
C20 C27 1.543(8) . ?
C21 H21A 0.9800 . ?
C21 H21B 0.9800 . ?
C21 H21C 0.9800 . ?
C22 N3 1.478(8) . ?
C22 H22A 0.9900 . ?
C22 H22B 0.9900 . ?
N3 C23 1.327(8) . ?
N3 C25 1.378(8) . ?
C23 N4 1.309(9) . ?
C23 H23 0.9500 . ?
N4 C24 1.359(8) . ?
C24 C25 1.323(10) . ?
C24 H24 0.9500 . ?
C25 H25 0.9500 . ?
C26 H26A 0.9800 . ?
C26 H26B 0.9800 . ?
C26 H26C 0.9800 . ?
C27 H27A 0.9800 . ?
C27 H27B 0.9800 . ?
C27 H27C 0.9800 . ?
C28 C29 1.536(9) . ?
C28 H28A 0.9900 . ?
C28 H28B 0.9900 . ?
C29 C34 1.401(9) . ?
C29 C30 1.433(9) . ?
C30 C31 1.397(10) . ?
C30 C35 1.511(10) . ?
C31 C32 1.395(9) . ?
C31 C36 1.532(9) . ?
C32 C33 1.413(8) . ?
C32 C40 1.548(9) . ?
C33 C34 1.409(9) . ?
C33 C42 1.502(8) . ?
C34 C41 1.524(8) . ?
C35 H35A 0.9800 . ?
C35 H35B 0.9800 . ?
C35 H35C 0.9800 . ?
C36 N5 1.498(8) . ?
C36 H36A 0.9900 . ?
C36 H36B 0.9900 . ?
N5 C37 1.340(9) . ?
N5 C39 1.369(8) . ?
C37 N6 1.317(7) . ?
C37 H37 0.9500 . ?
N6 C38 1.374(8) . ?
C38 C39 1.349(9) . ?
C38 H38 0.9500 . ?
C39 H39 0.9500 . ?
C40 H40A 0.9800 . ?
C40 H40B 0.9800 . ?
C40 H40C 0.9800 . ?
C41 H41A 0.9800 . ?
C41 H41B 0.9800 . ?
C41 H41C 0.9800 . ?
C42 C43 1.524(9) . ?
C42 H42A 0.9900 . ?
C42 H42B 0.9900 . ?
C43 C44 1.395(8) . ?
C43 C48 1.415(8) . ?
C44 C45 1.407(9) . ?
C44 C49 1.509(9) . ?
C45 C46 1.411(9) . ?
C45 C50 1.522(8) . ?
C46 C47 1.419(8) . ?
C46 C54 1.535(9) . ?
C47 C48 1.380(8) . ?
C47 C56 1.540(9) . ?
C48 C55 1.503(8) . ?
C49 H49A 0.9800 . ?
C49 H49B 0.9800 . ?
C49 H49C 0.9800 . ?
C50 N7 1.436(8) . ?
C50 H50A 0.9900 . ?
C50 H50B 0.9900 . ?
N7 C51 1.307(8) . ?
N7 C53 1.376(9) . ?
C51 N8 1.285(8) . ?
C51 H51 0.9500 . ?
N8 C52 1.411(10) . ?
C52 C53 1.403(10) . ?
C52 H52 0.9500 . ?
C53 H53 0.9500 . ?
C54 H54A 0.9800 . ?
C54 H54B 0.9800 . ?
C54 H54C 0.9800 . ?
C55 H55A 0.9800 . ?
C55 H55B 0.9800 . ?
C55 H55C 0.9800 . ?
C56 H56A 0.9900 . ?
C56 H56B 0.9900 . ?
